data_2108626
loop_
_publ_author_name
'Singla, Labhini'
'Yadav, Hare Ram'
'Roy Choudhury, Angshuman'

_publ_section_title
;
 Evaluation of fluorine-mediated intermolecular interactions in
 tetrafluorinated tetrahydroisoquinoline derivatives: synthesis and
 computational studies
;
_journal_coeditor_code BM5125SUP1
_journal_issue 4
_journal_name_full 'Acta Crystallographica Section B'
_journal_page_first
;
;
_journal_paper_doi 10.1107/S2052520620006873
_journal_volume 76
_journal_year 2020
_chemical_formula_moiety 'C22 H17 F4 N O'
_chemical_formula_sum 'C22 H17 F4 N O'
_chemical_formula_weight 387.36
_space_group_IT_number 14
_space_group_name_Hall '-P 2ybc'
_space_group_name_H-M_alt 'P 1 21/c 1'
_symmetry_cell_setting monoclinic
_symmetry_Int_Tables_number 14
_symmetry_space_group_name_Hall '-P 2ybc'
_symmetry_space_group_name_H-M 'P 1 21/c 1'
_atom_sites_solution_hydrogens geom
_audit_creation_date 2020-03-09T08:59:51-00:00
_audit_creation_method 'WinGX routine CIF_UPDATE'
_cell_angle_alpha 90
_cell_angle_beta 101.159(11)
_cell_angle_gamma 90
_cell_formula_units_Z 4
_cell_length_a 9.705(3)
_cell_length_b 13.476(3)
_cell_length_c 13.843(4)
_cell_measurement_reflns_used 4466
_cell_measurement_temperature 100
_cell_measurement_theta_max 27.5
_cell_measurement_theta_min 2.1
_cell_volume 1776.2(9)
_computing_cell_refinement
;
        CrystalClear-SM Expert 2.0 r15 (Rigaku, 2011)
;
_computing_data_collection
;
        CrystalClear-SM Expert 2.0 r15 (Rigaku, 2011)
;
_computing_data_reduction
;
        CrystalClear-SM Expert 2.0 r15 (Rigaku, 2011)
;
_computing_molecular_graphics 'Olex2 (Dolomanov et al., 2009)'
_computing_publication_material 'Olex2 (Dolomanov et al., 2009)'
_computing_structure_refinement 'ShelXL (Sheldrick, 2015)'
_computing_structure_solution 'SIR2004 (Burla et al., 2007)'
_diffrn_ambient_temperature 100
_diffrn_detector_area_resol_mean 13.6612
_diffrn_measured_fraction_theta_full 0.997
_diffrn_measured_fraction_theta_max 0.99
_diffrn_measurement_device_type
;
        Rigaku Mercury375R (2x2 bin mode)
;
_diffrn_measurement_method 'profile data from \w-scans'
_diffrn_radiation_type MoK\a
_diffrn_radiation_wavelength 0.71075
_diffrn_reflns_av_R_equivalents 0.0588
_diffrn_reflns_Laue_measured_fraction_full 0.997
_diffrn_reflns_Laue_measured_fraction_max 0.99
_diffrn_reflns_limit_h_max 12
_diffrn_reflns_limit_h_min -12
_diffrn_reflns_limit_k_max 17
_diffrn_reflns_limit_k_min -17
_diffrn_reflns_limit_l_max 17
_diffrn_reflns_limit_l_min -16
_diffrn_reflns_number 11947
_diffrn_reflns_point_group_measured_fraction_full 0.997
_diffrn_reflns_point_group_measured_fraction_max 0.99
_diffrn_reflns_theta_full 25.242
_diffrn_reflns_theta_max 27.498
_diffrn_reflns_theta_min 2.805
_exptl_absorpt_coefficient_mu 0.117
_exptl_absorpt_correction_T_max 1
_exptl_absorpt_correction_T_min 0.908
_exptl_absorpt_correction_type multi-scan
_exptl_absorpt_process_details 'Blessing 1995'
_exptl_crystal_colour 'clear light colourless'
_exptl_crystal_density_diffrn 1.449
_exptl_crystal_description block
_exptl_crystal_F_000 800
_exptl_crystal_size_max 0.22
_exptl_crystal_size_mid 0.2
_exptl_crystal_size_min 0.18
_refine_diff_density_max 0.288
_refine_diff_density_min -0.241
_refine_diff_density_rms 0.057
_refine_ls_extinction_method none
_refine_ls_goodness_of_fit_ref 1.07
_refine_ls_hydrogen_treatment constr
_refine_ls_matrix_type full
_refine_ls_number_parameters 254
_refine_ls_number_reflns 4037
_refine_ls_number_restraints 0
_refine_ls_restrained_S_all 1.07
_refine_ls_R_factor_all 0.0667
_refine_ls_R_factor_gt 0.0487
_refine_ls_shift/su_max 0
_refine_ls_shift/su_mean 0
_refine_ls_structure_factor_coef Fsqd
_refine_ls_weighting_details 'w=1/[\s^2^(Fo^2^)+(0.0647P)^2^+0.4250P] where P=(Fo^2^+2Fc^2^)/3'
_refine_ls_weighting_scheme calc
_refine_ls_wR_factor_ref 0.1347
_reflns_number_gt 3065
_reflns_number_total 4037
_reflns_threshold_expression 'I > 2\s(I)'
_cod_data_source_file bm5125sup1.cif
_cod_data_source_block 6-2
_cod_original_cell_volume 1776.2(8)
_cod_database_code 2108626

loop_
_space_group_symop_id
_space_group_symop_operation_xyz
1 x,y,z
2 -x,y+1/2,-z+1/2
3 -x,-y,-z
4 x,-y-1/2,z-1/2

loop_
_atom_site_label
_atom_site_fract_x
_atom_site_fract_y
_atom_site_fract_z
_atom_site_U_iso_or_equiv
_atom_site_adp_type
_atom_site_calc_flag
_atom_site_occupancy
_atom_site_disorder_assembly
_atom_site_disorder_group
_atom_site_type_symbol
C1 -0.08483(17) 0.86709(12) 0.33681(12) 0.0190(3) Uani d 1 . . C
H1 0.0063 0.8992 0.367 0.023 Uiso calc 1 . . H
C2 -0.18494(17) 0.70394(12) 0.28595(12) 0.0215(3) Uani d 1 . . C
H2A -0.1634 0.6381 0.2608 0.026 Uiso calc 1 . . H
H2B -0.2502 0.7389 0.233 0.026 Uiso calc 1 . . H
C3 -0.25218(18) 0.69158(12) 0.37575(13) 0.0236(4) Uani d 1 . . C
H3A -0.3476 0.6636 0.3549 0.028 Uiso calc 1 . . H
H3B -0.1961 0.644 0.4219 0.028 Uiso calc 1 . . H
C4 -0.34982(17) 0.79782(13) 0.49695(12) 0.0225(4) Uani d 1 . . C
H4 -0.4059 0.7429 0.5084 0.027 Uiso calc 1 . . H
C5 -0.35645(17) 0.88567(13) 0.54850(12) 0.0222(4) Uani d 1 . . C
C6 -0.27544(18) 0.96715(13) 0.53257(13) 0.0237(4) Uani d 1 . . C
H6 -0.2793 1.0271 0.568 0.028 Uiso calc 1 . . H
C7 -0.18863(17) 0.95902(12) 0.46368(12) 0.0220(3) Uani d 1 . . C
H7 -0.1342 1.0146 0.4515 0.026 Uiso calc 1 . . H
C8 -0.17991(17) 0.87065(12) 0.41198(11) 0.0194(3) Uani d 1 . . C
C9 -0.26194(16) 0.78927(12) 0.42859(12) 0.0198(3) Uani d 1 . . C
C17 -0.14755(17) 0.92530(12) 0.24323(12) 0.0200(3) Uani d 1 . . C
C18 -0.06224(18) 0.97450(12) 0.18894(13) 0.0232(4) Uani d 1 . . C
C19 -0.1120(2) 1.02610(13) 0.10241(14) 0.0284(4) Uani d 1 . . C
H19 -0.0506 1.0602 0.068 0.034 Uiso calc 1 . . H
C20 -0.2550(2) 1.02522(13) 0.06923(13) 0.0295(4) Uani d 1 . . C
C21 -0.3468(2) 0.97771(13) 0.11817(13) 0.0277(4) Uani d 1 . . C
H21 -0.4451 0.9785 0.0931 0.033 Uiso calc 1 . . H
C22 -0.29141(18) 0.92853(13) 0.20552(12) 0.0233(4) Uani d 1 . . C
H22 -0.3536 0.8962 0.2405 0.028 Uiso calc 1 . . H
C11 0.04462(17) 0.75126(12) 0.25222(12) 0.0194(3) Uani d 1 . . C
C12 0.18607(18) 0.76408(12) 0.29222(12) 0.0218(4) Uani d 1 . . C
C13 0.28775(18) 0.75549(13) 0.23544(13) 0.0248(4) Uani d 1 . . C
C14 0.25281(19) 0.73385(13) 0.13594(13) 0.0252(4) Uani d 1 . . C
H14 0.3231 0.7279 0.0971 0.03 Uiso calc 1 . . H
C15 0.11169(19) 0.72117(13) 0.09480(13) 0.0246(4) Uani d 1 . . C
H15 0.0848 0.7068 0.0266 0.03 Uiso calc 1 . . H
C16 0.00940(18) 0.72914(12) 0.15176(12) 0.0229(4) Uani d 1 . . C
H16 -0.0864 0.7194 0.122 0.028 Uiso calc 1 . . H
C10 -0.4520(2) 0.97158(14) 0.67227(14) 0.0301(4) Uani d 1 . . C
H10A -0.4839 1.028 0.629 0.045 Uiso calc 1 . . H
H10B -0.3583 0.9857 0.7109 0.045 Uiso calc 1 . . H
H10C -0.5177 0.9607 0.7168 0.045 Uiso calc 1 . . H
N1 -0.05506(15) 0.76170(10) 0.31508(10) 0.0197(3) Uani d 1 . . N
O1 -0.44620(13) 0.88456(10) 0.61407(9) 0.0283(3) Uani d 1 . . O
F3 0.07894(11) 0.97360(8) 0.22225(8) 0.0300(3) Uani d 1 . . F
F4 -0.30735(14) 1.07384(10) -0.01634(9) 0.0447(3) Uani d 1 . . F
F1 0.22781(11) 0.78603(8) 0.38935(7) 0.0294(3) Uani d 1 . . F
F2 0.42376(11) 0.76888(9) 0.27916(8) 0.0367(3) Uani d 1 . . F

loop_
_atom_site_aniso_label
_atom_site_aniso_U_11
_atom_site_aniso_U_22
_atom_site_aniso_U_33
_atom_site_aniso_U_12
_atom_site_aniso_U_13
_atom_site_aniso_U_23
C1 0.0180(8) 0.0216(7) 0.0175(8) -0.0016(6) 0.0035(6) -0.0020(6)
C2 0.0197(8) 0.0220(8) 0.0226(8) -0.0021(6) 0.0036(7) -0.0029(6)
C3 0.0213(8) 0.0230(8) 0.0271(9) -0.0021(6) 0.0061(7) -0.0007(7)
C4 0.0181(8) 0.0281(8) 0.0213(8) -0.0006(6) 0.0037(7) 0.0032(7)
C5 0.0175(8) 0.0334(9) 0.0159(8) 0.0055(7) 0.0040(7) 0.0017(7)
C6 0.0214(8) 0.0280(9) 0.0213(8) 0.0024(7) 0.0029(7) -0.0045(7)
C7 0.0203(8) 0.0256(8) 0.0196(8) -0.0009(6) 0.0025(7) -0.0001(6)
C8 0.0176(8) 0.0235(8) 0.0163(7) 0.0018(6) 0.0016(6) 0.0016(6)
C9 0.0151(8) 0.0266(8) 0.0166(8) 0.0026(6) 0.0002(6) 0.0014(6)
C17 0.0215(8) 0.0201(7) 0.0189(8) 0.0015(6) 0.0051(7) -0.0020(6)
C18 0.0227(9) 0.0230(8) 0.0241(9) -0.0022(6) 0.0049(7) -0.0016(7)
C19 0.0342(10) 0.0265(9) 0.0263(9) -0.0051(7) 0.0103(8) 0.0031(7)
C20 0.0382(11) 0.0287(9) 0.0200(9) 0.0017(7) 0.0015(8) 0.0056(7)
C21 0.0241(9) 0.0339(9) 0.0232(9) 0.0022(7) -0.0004(7) 0.0024(7)
C22 0.0226(9) 0.0260(8) 0.0215(8) 0.0009(6) 0.0047(7) -0.0001(7)
C11 0.0187(8) 0.0203(7) 0.0199(8) 0.0024(6) 0.0052(7) 0.0016(6)
C12 0.0209(9) 0.0266(8) 0.0172(8) 0.0021(6) 0.0020(7) -0.0008(6)
C13 0.0156(8) 0.0322(9) 0.0262(9) 0.0010(7) 0.0031(7) -0.0003(7)
C14 0.0239(9) 0.0301(9) 0.0235(9) 0.0006(7) 0.0093(7) -0.0014(7)
C15 0.0255(9) 0.0300(9) 0.0185(8) 0.0007(7) 0.0047(7) -0.0026(7)
C16 0.0201(8) 0.0267(8) 0.0213(8) -0.0005(6) 0.0023(7) -0.0010(7)
C10 0.0290(10) 0.0389(10) 0.0240(9) 0.0096(8) 0.0091(8) -0.0011(8)
N1 0.0175(7) 0.0206(7) 0.0216(7) -0.0005(5) 0.0051(6) -0.0014(5)
O1 0.0243(6) 0.0371(7) 0.0261(6) 0.0037(5) 0.0113(5) -0.0003(5)
F3 0.0208(5) 0.0323(6) 0.0371(6) -0.0048(4) 0.0058(5) 0.0053(4)
F4 0.0474(7) 0.0517(8) 0.0312(6) -0.0041(6) -0.0021(6) 0.0203(5)
F1 0.0223(5) 0.0471(6) 0.0175(5) 0.0004(4) 0.0009(4) -0.0051(4)
F2 0.0159(5) 0.0616(8) 0.0318(6) -0.0002(5) 0.0027(5) -0.0051(5)

loop_
_atom_type_symbol
_atom_type_description
_atom_type_scat_dispersion_real
_atom_type_scat_dispersion_imag
_atom_type_scat_source
C C 0.0033 0.0016 'International Tables Vol C Tables 4.2.6.8 and 6.1.1.4'
H H 0 0 'International Tables Vol C Tables 4.2.6.8 and 6.1.1.4'
F F 0.0171 0.0103 'International Tables Vol C Tables 4.2.6.8 and 6.1.1.4'
N N 0.0061 0.0033 'International Tables Vol C Tables 4.2.6.8 and 6.1.1.4'
O O 0.0106 0.006 'International Tables Vol C Tables 4.2.6.8 and 6.1.1.4'

loop_
_geom_angle_atom_site_label_1
_geom_angle_atom_site_label_2
_geom_angle_atom_site_label_3
_geom_angle
_geom_angle_site_symmetry_1
_geom_angle_site_symmetry_3
_geom_angle_publ_flag
C8 C1 H1 107.8 . . ?
C8 C1 C17 111.56(13) . . ?
C17 C1 H1 107.8 . . ?
N1 C1 H1 107.8 . . ?
N1 C1 C8 109.59(12) . . ?
N1 C1 C17 112.14(13) . . ?
H2A C2 H2B 108.4 . . ?
C3 C2 H2A 110 . . ?
C3 C2 H2B 110 . . ?
N1 C2 H2A 110 . . ?
N1 C2 H2B 110 . . ?
N1 C2 C3 108.33(13) . . ?
C2 C3 H3A 109.2 . . ?
C2 C3 H3B 109.2 . . ?
H3A C3 H3B 107.9 . . ?
C9 C3 C2 112.06(13) . . ?
C9 C3 H3A 109.2 . . ?
C9 C3 H3B 109.2 . . ?
C5 C4 H4 119.6 . . ?
C5 C4 C9 120.89(15) . . ?
C9 C4 H4 119.6 . . ?
C4 C5 C6 120.43(15) . . ?
O1 C5 C4 115.34(15) . . ?
O1 C5 C6 124.23(15) . . ?
C5 C6 H6 120.6 . . ?
C5 C6 C7 118.74(15) . . ?
C7 C6 H6 120.6 . . ?
C6 C7 H7 119.3 . . ?
C6 C7 C8 121.39(15) . . ?
C8 C7 H7 119.3 . . ?
C7 C8 C1 118.80(14) . . ?
C9 C8 C1 121.85(14) . . ?
C9 C8 C7 119.32(14) . . ?
C4 C9 C3 120.11(15) . . ?
C4 C9 C8 119.21(15) . . ?
C8 C9 C3 120.65(14) . . ?
C18 C17 C1 121.30(15) . . ?
C18 C17 C22 116.19(15) . . ?
C22 C17 C1 122.46(14) . . ?
C19 C18 C17 124.16(17) . . ?
F3 C18 C17 118.66(15) . . ?
F3 C18 C19 117.17(15) . . ?
C18 C19 H19 121.8 . . ?
C20 C19 C18 116.34(16) . . ?
C20 C19 H19 121.8 . . ?
C19 C20 C21 123.15(16) . . ?
F4 C20 C19 117.92(16) . . ?
F4 C20 C21 118.93(17) . . ?
C20 C21 H21 120.9 . . ?
C20 C21 C22 118.10(17) . . ?
C22 C21 H21 120.9 . . ?
C17 C22 H22 119 . . ?
C21 C22 C17 122.04(16) . . ?
C21 C22 H22 119 . . ?
C12 C11 C16 117.11(15) . . ?
C12 C11 N1 118.62(15) . . ?
C16 C11 N1 124.27(15) . . ?
C13 C12 C11 121.55(15) . . ?
F1 C12 C11 120.27(14) . . ?
F1 C12 C13 118.19(15) . . ?
C12 C13 C14 121.32(16) . . ?
F2 C13 C12 118.49(15) . . ?
F2 C13 C14 120.19(15) . . ?
C13 C14 H14 121.1 . . ?
C13 C14 C15 117.79(15) . . ?
C15 C14 H14 121.1 . . ?
C14 C15 H15 119.5 . . ?
C16 C15 C14 121.02(16) . . ?
C16 C15 H15 119.5 . . ?
C11 C16 H16 119.4 . . ?
C15 C16 C11 121.20(16) . . ?
C15 C16 H16 119.4 . . ?
H10A C10 H10B 109.5 . . ?
H10A C10 H10C 109.5 . . ?
H10B C10 H10C 109.5 . . ?
O1 C10 H10A 109.5 . . ?
O1 C10 H10B 109.5 . . ?
O1 C10 H10C 109.5 . . ?
C2 N1 C1 111.73(13) . . ?
C11 N1 C1 113.41(12) . . ?
C11 N1 C2 115.26(13) . . ?
C5 O1 C10 117.53(14) . . ?

loop_
_geom_bond_atom_site_label_1
_geom_bond_atom_site_label_2
_geom_bond_site_symmetry_2
_geom_bond_distance
_geom_bond_publ_flag
C1 H1 . 1 ?
C1 C8 . 1.519(2) ?
C1 C17 . 1.536(2) ?
C1 N1 . 1.491(2) ?
C2 H2A . 0.99 ?
C2 H2B . 0.99 ?
C2 C3 . 1.521(2) ?
C2 N1 . 1.470(2) ?
C3 H3A . 0.99 ?
C3 H3B . 0.99 ?
C3 C9 . 1.518(2) ?
C4 H4 . 0.95 ?
C4 C5 . 1.390(2) ?
C4 C9 . 1.396(2) ?
C5 C6 . 1.393(2) ?
C5 O1 . 1.3744(19) ?
C6 H6 . 0.95 ?
C6 C7 . 1.394(2) ?
C7 H7 . 0.95 ?
C7 C8 . 1.400(2) ?
C8 C9 . 1.400(2) ?
C17 C18 . 1.389(2) ?
C17 C22 . 1.393(2) ?
C18 C19 . 1.388(3) ?
C18 F3 . 1.358(2) ?
C19 H19 . 0.95 ?
C19 C20 . 1.376(3) ?
C20 C21 . 1.377(3) ?
C20 F4 . 1.363(2) ?
C21 H21 . 0.95 ?
C21 C22 . 1.392(2) ?
C22 H22 . 0.95 ?
C11 C12 . 1.388(2) ?
C11 C16 . 1.398(2) ?
C11 N1 . 1.428(2) ?
C12 C13 . 1.380(2) ?
C12 F1 . 1.3596(19) ?
C13 C14 . 1.384(3) ?
C13 F2 . 1.354(2) ?
C14 H14 . 0.95 ?
C14 C15 . 1.388(3) ?
C15 H15 . 0.95 ?
C15 C16 . 1.386(2) ?
C16 H16 . 0.95 ?
C10 H10A . 0.98 ?
C10 H10B . 0.98 ?
C10 H10C . 0.98 ?
C10 O1 . 1.430(2) ?

loop_
_geom_torsion_atom_site_label_1
_geom_torsion_atom_site_label_2
_geom_torsion_atom_site_label_3
_geom_torsion_atom_site_label_4
_geom_torsion
_geom_torsion_site_symmetry_1
_geom_torsion_site_symmetry_2
_geom_torsion_site_symmetry_3
_geom_torsion_site_symmetry_4
_geom_torsion_publ_flag
C1 C8 C9 C3 3.6(2) . . . . ?
C1 C8 C9 C4 -178.47(15) . . . . ?
C1 C17 C18 C19 178.19(16) . . . . ?
C1 C17 C18 F3 -2.5(2) . . . . ?
C1 C17 C22 C21 -176.98(15) . . . . ?
C2 C3 C9 C4 164.28(15) . . . . ?
C2 C3 C9 C8 -17.8(2) . . . . ?
C3 C2 N1 C1 -69.58(16) . . . . ?
C3 C2 N1 C11 159.04(13) . . . . ?
C4 C5 C6 C7 0.4(2) . . . . ?
C4 C5 O1 C10 177.17(15) . . . . ?
C5 C4 C9 C3 177.78(15) . . . . ?
C5 C4 C9 C8 -0.1(2) . . . . ?
C5 C6 C7 C8 -1.1(3) . . . . ?
C6 C5 O1 C10 -2.6(2) . . . . ?
C6 C7 C8 C1 179.15(15) . . . . ?
C6 C7 C8 C9 1.1(2) . . . . ?
C7 C8 C9 C3 -178.41(15) . . . . ?
C7 C8 C9 C4 -0.5(2) . . . . ?
C8 C1 C17 C18 147.32(15) . . . . ?
C8 C1 C17 C22 -35.5(2) . . . . ?
C8 C1 N1 C2 53.40(17) . . . . ?
C8 C1 N1 C11 -174.28(13) . . . . ?
C9 C4 C5 C6 0.2(2) . . . . ?
C9 C4 C5 O1 -179.63(14) . . . . ?
C17 C1 C8 C7 -73.34(18) . . . . ?
C17 C1 C8 C9 104.64(17) . . . . ?
C17 C1 N1 C2 -71.06(16) . . . . ?
C17 C1 N1 C11 61.26(18) . . . . ?
C17 C18 C19 C20 -1.4(3) . . . . ?
C18 C17 C22 C21 0.3(2) . . . . ?
C18 C19 C20 C21 0.9(3) . . . . ?
C18 C19 C20 F4 -179.00(16) . . . . ?
C19 C20 C21 C22 0.2(3) . . . . ?
C20 C21 C22 C17 -0.8(3) . . . . ?
C22 C17 C18 C19 0.8(2) . . . . ?
C22 C17 C18 F3 -179.90(14) . . . . ?
C11 C12 C13 C14 0.1(3) . . . . ?
C11 C12 C13 F2 -179.97(15) . . . . ?
C12 C11 C16 C15 -0.5(2) . . . . ?
C12 C11 N1 C1 77.52(18) . . . . ?
C12 C11 N1 C2 -151.91(15) . . . . ?
C12 C13 C14 C15 0.1(3) . . . . ?
C13 C14 C15 C16 -0.5(3) . . . . ?
C14 C15 C16 C11 0.7(3) . . . . ?
C16 C11 C12 C13 0.0(2) . . . . ?
C16 C11 C12 F1 179.80(15) . . . . ?
C16 C11 N1 C1 -102.20(18) . . . . ?
C16 C11 N1 C2 28.4(2) . . . . ?
N1 C1 C8 C7 161.86(14) . . . . ?
N1 C1 C8 C9 -20.2(2) . . . . ?
N1 C1 C17 C18 -89.31(18) . . . . ?
N1 C1 C17 C22 87.88(18) . . . . ?
N1 C2 C3 C9 48.80(18) . . . . ?
N1 C11 C12 C13 -179.69(15) . . . . ?
N1 C11 C12 F1 0.1(2) . . . . ?
N1 C11 C16 C15 179.26(15) . . . . ?
O1 C5 C6 C7 -179.79(15) . . . . ?
F3 C18 C19 C20 179.27(15) . . . . ?
F4 C20 C21 C22 -179.93(16) . . . . ?
F1 C12 C13 C14 -179.63(16) . . . . ?
F1 C12 C13 F2 0.3(2) . . . . ?
F2 C13 C14 C15 -179.79(15) . . . . ?

_cod_database_fobs_code 2108626
